data_1554605
loop_
_publ_author_name
'Zegke, Markus'
'Zhang, Xiaobin'
'Pidchenko, Ivan'
'Hlina, Johann A.'
'Lord, Rianne M.'
'Purkis, Jamie'
'Nichol, Gary S.'
'Magnani, Nicola'
'Schreckenbach, Georg'
'Vitova, Tonya'
'Love, Jason B.'
'Arnold, Polly L.'

_publ_section_title
;
 Differential uranyl(v) oxo-group bonding between the uranium and metal
 cations from groups 1, 2, 4, and 12; a high energy resolution X-ray
 absorption, computational, and synthetic study
;
_journal_issue 42
_journal_name_full 'Chemical Science'
_journal_page_first 9740
_journal_paper_doi 10.1039/C8SC05717F
_journal_volume 10
_journal_year 2019
_chemical_formula_sum 'C86.48 H86.48 Cl3 Mg N15 O2 U Zr'
_chemical_formula_weight 1827.82
_space_group_IT_number 15
_space_group_name_Hall '-C 2yc'
_space_group_name_H-M_alt 'C 1 2/c 1'
_symmetry_cell_setting monoclinic
_symmetry_space_group_name_H-M 'C 1 2/c 1'
_atom_sites_solution_hydrogens geom
_atom_sites_solution_primary direct
_atom_sites_solution_secondary difmap
_audit_creation_method SHELXL-97
_audit_update_record
;
2018-12-07 deposited with the CCDC.	2019-08-27 downloaded from the CCDC.
;
_cell_angle_alpha 90.000(5)
_cell_angle_beta 127.576(5)
_cell_angle_gamma 90.000(5)
_cell_formula_units_Z 8
_cell_length_a 47.424(5)
_cell_length_b 14.484(5)
_cell_length_c 30.602(5)
_cell_measurement_reflns_used 2688
_cell_measurement_temperature 170(2)
_cell_measurement_theta_max 24.6598
_cell_measurement_theta_min 2.9406
_cell_volume 16659(7)
_computing_cell_refinement
;
CrysAlisPro, Agilent Technologies,
Version 1.171.35.19 (release 27-10-2011 CrysAlis171 .NET)
(compiled Oct 27 2011,15:02:11)
;
_computing_data_collection
;
CrysAlisPro, Agilent Technologies,
Version 1.171.35.19 (release 27-10-2011 CrysAlis171 .NET)
(compiled Oct 27 2011,15:02:11)
;
_computing_data_reduction
;
CrysAlisPro, Agilent Technologies,
Version 1.171.35.19 (release 27-10-2011 CrysAlis171 .NET)
(compiled Oct 27 2011,15:02:11)
;
_computing_molecular_graphics MERCURY
_computing_publication_material ORTEP
_computing_structure_refinement 'SHELXL-97 (Sheldrick, 2008)'
_computing_structure_solution 'SHELXL-97 (Sheldrick, 2008)'
_diffrn_ambient_temperature 170(2)
_diffrn_detector_area_resol_mean 16.1042
_diffrn_measured_fraction_theta_full 0.998
_diffrn_measured_fraction_theta_max 0.998
_diffrn_measurement_device_type 'Xcalibur, Eos'
_diffrn_measurement_method '\w scans'
_diffrn_radiation_monochromator graphite
_diffrn_radiation_source 'Enhance (Mo) X-ray Source'
_diffrn_radiation_type MoK\a
_diffrn_radiation_wavelength 0.71073
_diffrn_reflns_av_R_equivalents 0.1985
_diffrn_reflns_av_sigmaI/netI 0.2458
_diffrn_reflns_limit_h_max 52
_diffrn_reflns_limit_h_min -55
_diffrn_reflns_limit_k_max 17
_diffrn_reflns_limit_k_min -17
_diffrn_reflns_limit_l_max 35
_diffrn_reflns_limit_l_min -36
_diffrn_reflns_number 49400
_diffrn_reflns_theta_full 24.71
_diffrn_reflns_theta_max 24.71
_diffrn_reflns_theta_min 2.95
_exptl_absorpt_coefficient_mu 2.227
_exptl_absorpt_correction_T_max 1.00000
_exptl_absorpt_correction_T_min 0.97105
_exptl_absorpt_correction_type multi-scan
_exptl_absorpt_process_details
;
CrysAlisPro, Agilent Technologies,
Version 1.171.35.19 (release 27-10-2011 CrysAlis171 .NET)
(compiled Oct 27 2011,15:02:11)
Empirical absorption correction using spherical harmonics,
 implemented in SCALE3 ABSPACK scaling algorithm.
;
_exptl_crystal_colour 'pale yellow'
_exptl_crystal_density_diffrn 1.458
_exptl_crystal_density_method 'not measured'
_exptl_crystal_description plate
_exptl_crystal_F_000 7371
_exptl_crystal_size_max 0.3022
_exptl_crystal_size_mid 0.0610
_exptl_crystal_size_min 0.0197
_refine_diff_density_max 1.337
_refine_diff_density_min -1.080
_refine_diff_density_rms 0.167
_refine_ls_extinction_method none
_refine_ls_goodness_of_fit_ref 1.014
_refine_ls_hydrogen_treatment mixed
_refine_ls_matrix_type full
_refine_ls_number_parameters 979
_refine_ls_number_reflns 14167
_refine_ls_number_restraints 108
_refine_ls_restrained_S_all 1.012
_refine_ls_R_factor_all 0.1889
_refine_ls_R_factor_gt 0.0965
_refine_ls_shift/su_max 0.000
_refine_ls_shift/su_mean 0.000
_refine_ls_structure_factor_coef Fsqd
_refine_ls_weighting_details 'calc w=1/[\s^2^(Fo^2^)+(0.0593P)^2^+0.0000P] where P=(Fo^2^+2Fc^2^)/3'
_refine_ls_weighting_scheme calc
_refine_ls_wR_factor_gt 0.1660
_refine_ls_wR_factor_ref 0.2032
_reflns_number_gt 7401
_reflns_number_total 14167
_reflns_threshold_expression >2\s(I)
_cod_data_source_file c8sc05717f2.cif
_cod_data_source_block exp_1443mcref
_cod_database_code 1554605

loop_
_symmetry_equiv_pos_as_xyz
'x, y, z'
'-x, y, -z+1/2'
'x+1/2, y+1/2, z'
'-x+1/2, y+1/2, -z+1/2'
'-x, -y, -z'
'x, -y, z-1/2'
'-x+1/2, -y+1/2, -z'
'x+1/2, -y+1/2, z-1/2'

loop_
_atom_site_label
_atom_site_type_symbol
_atom_site_fract_x
_atom_site_fract_y
_atom_site_fract_z
_atom_site_U_iso_or_equiv
_atom_site_adp_type
_atom_site_occupancy
_atom_site_symmetry_multiplicity
_atom_site_calc_flag
_atom_site_refinement_flags
C1 C 0.2185(4) 0.3316(8) 0.6754(5) 0.027(3) Uani 1 1 d .
C2 C 0.2292(4) 0.3517(9) 0.7281(5) 0.035(4) Uani 1 1 d .
H2 H 0.2398 0.3097 0.7582 0.042 Uiso 1 1 calc R
C3 C 0.2215(4) 0.4444(10) 0.7288(6) 0.039(4) Uani 1 1 d .
H3 H 0.2261 0.4783 0.7592 0.047 Uiso 1 1 calc R
C4 C 0.2055(3) 0.4769(9) 0.6756(5) 0.029(4) Uani 1 1 d .
C5 C 0.1902(3) 0.5665(9) 0.6542(5) 0.026(3) Uani 1 1 d .
H5 H 0.1914 0.6120 0.6776 0.031 Uiso 1 1 calc R
C6 C 0.1585(4) 0.6758(9) 0.5845(6) 0.028(3) Uani 1 1 d .
C7 C 0.1776(4) 0.7551(8) 0.6105(6) 0.027(3) Uani 1 1 d .
H7 H 0.2023 0.7503 0.6401 0.032 Uiso 1 1 calc R
C8 C 0.1623(4) 0.8398(8) 0.5952(6) 0.031(4) Uani 1 1 d .
C9 C 0.1827(4) 0.9247(9) 0.6243(6) 0.051(5) Uani 1 1 d .
H9A H 0.1670 0.9785 0.6071 0.076 Uiso 1 1 calc R
H9B H 0.2023 0.9309 0.6221 0.076 Uiso 1 1 calc R
H9C H 0.1922 0.9210 0.6631 0.076 Uiso 1 1 calc R
C10 C 0.1257(4) 0.8466(9) 0.5483(6) 0.038(4) Uani 1 1 d .
C11 C 0.1082(4) 0.9394(9) 0.5290(7) 0.057(5) Uani 1 1 d .
H11A H 0.1257 0.9877 0.5520 0.085 Uiso 1 1 calc R
H11B H 0.0887 0.9425 0.5317 0.085 Uiso 1 1 calc R
H11C H 0.0988 0.9486 0.4905 0.085 Uiso 1 1 calc R
C12 C 0.1071(4) 0.7674(10) 0.5229(6) 0.039(4) Uani 1 1 d .
H12 H 0.0827 0.7720 0.4919 0.047 Uiso 1 1 calc R
C13 C 0.1226(4) 0.6797(9) 0.5409(6) 0.031(4) Uani 1 1 d .
C14 C 0.0731(4) 0.5884(10) 0.5021(6) 0.037(4) Uani 1 1 d .
H14 H 0.0619 0.6398 0.5050 0.045 Uiso 1 1 calc R
C15 C 0.0544(4) 0.5015(11) 0.4806(6) 0.040(4) Uani 1 1 d .
C16 C 0.0203(4) 0.4774(11) 0.4630(7) 0.059(5) Uani 1 1 d .
H16 H 0.0042 0.5160 0.4631 0.071 Uiso 1 1 calc R
C17 C 0.0146(4) 0.3844(11) 0.4451(6) 0.048(5) Uani 1 1 d .
H17 H -0.0060 0.3482 0.4310 0.057 Uiso 1 1 calc R
C18 C 0.0450(4) 0.3569(11) 0.4524(6) 0.041(4) Uani 1 1 d .
C19 C 0.0536(4) 0.2632(11) 0.4396(6) 0.042(4) Uani 1 1 d .
C20 C 0.0873(4) 0.2226(10) 0.4908(6) 0.060(5) Uani 1 1 d .
H20A H 0.0920 0.1624 0.4818 0.090 Uiso 1 1 calc R
H20B H 0.0844 0.2150 0.5196 0.090 Uiso 1 1 calc R
H20C H 0.1073 0.2643 0.5039 0.090 Uiso 1 1 calc R
C21 C 0.0226(4) 0.1946(10) 0.4198(6) 0.060(5) Uani 1 1 d .
H21A H 0.0004 0.2193 0.3868 0.090 Uiso 1 1 calc R
H21B H 0.0200 0.1866 0.4491 0.090 Uiso 1 1 calc R
H21C H 0.0278 0.1349 0.4112 0.090 Uiso 1 1 calc R
C22 C 0.0582(4) 0.2774(10) 0.3954(7) 0.047(4) Uani 1 1 d .
C23 C 0.0355(5) 0.2581(11) 0.3396(7) 0.061(5) Uani 1 1 d .
H23 H 0.0129 0.2294 0.3203 0.074 Uiso 1 1 calc R
C24 C 0.0516(4) 0.2880(11) 0.3170(7) 0.054(5) Uani 1 1 d .
H24 H 0.0427 0.2788 0.2799 0.065 Uiso 1 1 calc R
C25 C 0.0828(4) 0.3334(10) 0.3568(7) 0.046(4) Uani 1 1 d .
C26 C 0.1091(4) 0.3760(9) 0.3555(6) 0.037(4) Uani 1 1 d .
H26 H 0.1061 0.3770 0.3218 0.044 Uiso 1 1 calc R
C27 C 0.1622(4) 0.4551(10) 0.3950(5) 0.033(4) Uani 1 1 d .
C28 C 0.1545(4) 0.4958(9) 0.3472(6) 0.038(4) Uani 1 1 d .
H28 H 0.1304 0.4993 0.3154 0.045 Uiso 1 1 calc R
C29 C 0.1804(4) 0.5312(10) 0.3441(6) 0.043(4) Uani 1 1 d .
C30 C 0.1694(4) 0.5681(11) 0.2903(6) 0.062(5) Uani 1 1 d .
H30A H 0.1903 0.5906 0.2944 0.093 Uiso 1 1 calc R
H30B H 0.1525 0.6190 0.2786 0.093 Uiso 1 1 calc R
H30C H 0.1580 0.5189 0.2626 0.093 Uiso 1 1 calc R
C31 C 0.2156(4) 0.5261(9) 0.3903(6) 0.039(4) Uani 1 1 d .
C33 C 0.2443(4) 0.5579(11) 0.3877(6) 0.058(5) Uani 1 1 d .
H33A H 0.2338 0.5806 0.3505 0.087 Uiso 1 1 calc R
H33B H 0.2604 0.5063 0.3965 0.087 Uiso 1 1 calc R
H33C H 0.2577 0.6078 0.4144 0.087 Uiso 1 1 calc R
C34 C 0.2230(4) 0.4909(9) 0.4379(6) 0.034(4) Uani 1 1 d .
H34 H 0.2470 0.4912 0.4703 0.041 Uiso 1 1 calc R
C35 C 0.1975(4) 0.4551(8) 0.4411(5) 0.027(3) Uani 1 1 d .
C36 C 0.2336(4) 0.3599(9) 0.5169(6) 0.040(4) Uani 1 1 d .
H36 H 0.2476 0.3545 0.5044 0.047 Uiso 1 1 calc R
C37 C 0.2433(4) 0.3064(9) 0.5644(6) 0.031(4) Uani 1 1 d .
C38 C 0.2689(4) 0.2389(10) 0.5937(6) 0.045(4) Uani 1 1 d .
H38 H 0.2860 0.2193 0.5891 0.054 Uiso 1 1 calc R
C39 C 0.2644(4) 0.2063(9) 0.6310(6) 0.037(4) Uani 1 1 d .
H39 H 0.2788 0.1607 0.6582 0.044 Uiso 1 1 calc R
C40 C 0.2354(4) 0.2502(9) 0.6228(6) 0.035(4) Uani 1 1 d .
C41 C 0.2196(4) 0.2397(9) 0.6529(6) 0.031(4) Uani 1 1 d .
C42 C 0.2403(4) 0.1690(9) 0.6991(5) 0.034(4) Uani 1 1 d .
H42A H 0.2295 0.1627 0.7178 0.051 Uiso 1 1 calc R
H42B H 0.2650 0.1895 0.7256 0.051 Uiso 1 1 calc R
H42C H 0.2398 0.1093 0.6835 0.051 Uiso 1 1 calc R
C43 C 0.1807(4) 0.2065(9) 0.6113(6) 0.043(4) Uani 1 1 d .
H43A H 0.1701 0.1989 0.6302 0.065 Uiso 1 1 calc R
H43B H 0.1803 0.1473 0.5954 0.065 Uiso 1 1 calc R
H43C H 0.1671 0.2523 0.5818 0.065 Uiso 1 1 calc R
C44 C 0.1779(4) 0.6789(10) 0.4973(7) 0.049(5) Uani 1 1 d .
H44 H 0.2014 0.6830 0.5308 0.059 Uiso 1 1 calc R
C45 C 0.1642(5) 0.7562(11) 0.4636(9) 0.083(7) Uani 1 1 d U
H45 H 0.1775 0.8117 0.4741 0.100 Uiso 1 1 calc R
C46 C 0.1315(6) 0.7499(16) 0.4158(11) 0.111(10) Uani 1 1 d .
H46 H 0.1216 0.8008 0.3911 0.133 Uiso 1 1 calc R
C47 C 0.1122(5) 0.6697(14) 0.4022(7) 0.069(6) Uani 1 1 d .
H47 H 0.0889 0.6645 0.3685 0.083 Uiso 1 1 calc R
C48 C 0.1279(4) 0.5963(11) 0.4394(6) 0.047(4) Uani 1 1 d .
H48 H 0.1144 0.5415 0.4306 0.057 Uiso 1 1 calc R
C49 C 0.2985(4) 0.4216(10) 0.6909(7) 0.046(5) Uani 1 1 d .
H49 H 0.2829 0.3719 0.6695 0.056 Uiso 1 1 calc R
C50 C 0.2953(4) 0.4782(11) 0.7229(6) 0.048(4) Uani 1 1 d .
H50 H 0.2772 0.4750 0.7273 0.058 Uiso 1 1 calc R
C51 C 0.3237(4) 0.5428(12) 0.7488(6) 0.055(5) Uani 1 1 d .
H51 H 0.3283 0.5903 0.7738 0.067 Uiso 1 1 calc R
C52 C 0.3429(4) 0.5223(11) 0.7301(7) 0.054(5) Uani 1 1 d .
H52 H 0.3635 0.5547 0.7402 0.065 Uiso 1 1 calc R
C53 C 0.3278(5) 0.4467(12) 0.6938(7) 0.061(5) Uani 1 1 d .
H53 H 0.3360 0.4188 0.6752 0.073 Uiso 1 1 calc R
C54 C 0.3269(4) 0.6130(11) 0.6251(6) 0.042(4) Uani 1 1 d .
H54 H 0.3506 0.5906 0.6495 0.050 Uiso 1 1 calc R
C55 C 0.3151(5) 0.6986(11) 0.6281(7) 0.056(5) Uani 1 1 d .
H55 H 0.3290 0.7447 0.6553 0.067 Uiso 1 1 calc R
C56 C 0.2793(4) 0.7044(9) 0.5842(6) 0.038(4) Uani 1 1 d .
H56 H 0.2644 0.7559 0.5760 0.046 Uiso 1 1 calc R
C57 C 0.2686(4) 0.6236(10) 0.5542(6) 0.039(4) Uani 1 1 d .
H57 H 0.2455 0.6097 0.5217 0.047 Uiso 1 1 calc R
C58 C 0.2985(4) 0.5662(10) 0.5809(6) 0.037(4) Uani 1 1 d .
H58 H 0.2991 0.5050 0.5702 0.045 Uiso 1 1 calc R
C59 C 0.0511(7) 0.379(2) 0.7205(11) 0.160(15) Uani 1 1 d .
H59 H 0.0746 0.3552 0.7414 0.192 Uiso 1 1 calc R
C60 C 0.0456(8) 0.452(3) 0.7397(17) 0.20(2) Uani 1 1 d .
H60 H 0.0625 0.4716 0.7768 0.238 Uiso 1 1 calc R
C61 C 0.0152(10) 0.4984(17) 0.7046(14) 0.137(12) Uani 1 1 d .
H61 H 0.0130 0.5604 0.7124 0.165 Uiso 1 1 calc R
C62 C -0.0130(6) 0.4559(16) 0.6572(9) 0.092(8) Uani 1 1 d .
H62 H -0.0364 0.4812 0.6351 0.111 Uiso 1 1 calc R
C63 C -0.0050(5) 0.3744(15) 0.6442(7) 0.077(6) Uani 1 1 d .
H63 H -0.0233 0.3439 0.6110 0.093 Uiso 1 1 calc R
C64 C 0.1133(4) 0.2495(10) 0.6822(6) 0.043(4) Uani 1 1 d .
H64 H 0.1217 0.2070 0.7114 0.051 Uiso 1 1 calc R
C65 C 0.1371(5) 0.2891(11) 0.6771(7) 0.050(5) Uani 1 1 d .
H65 H 0.1612 0.2699 0.7004 0.061 Uiso 1 1 calc R
C66 C 0.1269(5) 0.3536(13) 0.6401(8) 0.069(6) Uani 1 1 d .
H66 H 0.1440 0.3852 0.6389 0.083 Uiso 1 1 calc R
C67 C 0.0921(6) 0.3747(12) 0.6039(8) 0.070(6) Uani 1 1 d .
H67 H 0.0841 0.4192 0.5757 0.084 Uiso 1 1 calc R
C68 C 0.0678(4) 0.3293(12) 0.6086(6) 0.062(5) Uani 1 1 d .
H68 H 0.0431 0.3428 0.5831 0.075 Uiso 1 1 calc R
C69 C 0.0631(6) -0.0092(16) 0.6673(13) 0.170(10) Uani 1 1 d U
H69 H 0.0658 0.0011 0.7003 0.204 Uiso 1 1 calc R
C70 C 0.0705(7) -0.1044(17) 0.6512(14) 0.197(14) Uani 1 1 d U
H70 H 0.0805 -0.1575 0.6742 0.237 Uiso 1 1 calc R
C71 C 0.0600(7) -0.098(2) 0.5976(16) 0.185(12) Uani 1 1 d U
H71 H 0.0654 -0.1490 0.5844 0.222 Uiso 1 1 calc R
C72 C 0.0442(8) -0.033(2) 0.5659(15) 0.177(11) Uani 1 1 d U
H72 H 0.0350 -0.0443 0.5287 0.212 Uiso 1 1 calc R
C73 C 0.0382(15) 0.051(4) 0.575(3) 0.135(13) Uani 0.48 1 d PU
H73 H 0.0260 0.0996 0.5490 0.162 Uiso 0.48 1 calc PR
N13 N 0.0005(4) 0.1372(15) 0.6636(7) 0.172(9) Uani 1 1 d GU
C74 C -0.0021(5) 0.1837(13) 0.7008(7) 0.202(10) Uani 1 1 d GU
H74 H 0.0147 0.2304 0.7238 0.242 Uiso 1 1 calc R
C75 C -0.0291(5) 0.1618(16) 0.7044(7) 0.218(11) Uani 1 1 d GU
H75 H -0.0309 0.1935 0.7299 0.261 Uiso 1 1 calc R
C76 C -0.0537(4) 0.0934(16) 0.6708(9) 0.216(11) Uani 1 1 d GU
H76 H -0.0722 0.0785 0.6732 0.260 Uiso 1 1 calc R
C77 C -0.0511(5) 0.0470(14) 0.6335(8) 0.224(11) Uani 1 1 d GU
H77 H -0.0679 0.0003 0.6105 0.269 Uiso 1 1 calc R
C78 C -0.0241(5) 0.0689(15) 0.6299(7) 0.213(11) Uani 1 1 d GU
H78 H -0.0224 0.0372 0.6045 0.256 Uiso 1 1 calc R
C79 C 0.0856(8) 0.620(2) 0.6866(15) 0.130(14) Uani 1 1 d .
H79 H 0.0656 0.5845 0.6767 0.156 Uiso 1 1 calc R
C80 C 0.1048(6) 0.6541(17) 0.7330(9) 0.089(9) Uani 1 1 d U
H80 H 0.0991 0.6472 0.7577 0.106 Uiso 1 1 calc R
C81 C 0.1324(7) 0.6991(17) 0.7476(9) 0.091(7) Uani 1 1 d .
H81 H 0.1468 0.7253 0.7836 0.109 Uiso 1 1 calc R
C82 C 0.1422(6) 0.7117(18) 0.7154(13) 0.111(9) Uani 1 1 d .
H82 H 0.1639 0.7429 0.7297 0.134 Uiso 1 1 calc R
C83 C 0.1225(9) 0.682(2) 0.6644(12) 0.130(12) Uani 1 1 d .
H83 H 0.1286 0.6941 0.6407 0.156 Uiso 1 1 calc R
C84 C 0.3626(6) 0.4878(12) 0.5713(13) 0.080(8) Uani 1 1 d .
H84 H 0.3714 0.5489 0.5764 0.096 Uiso 1 1 calc R
C85 C 0.3387(6) 0.4559(17) 0.5211(10) 0.082(6) Uani 1 1 d .
H85 H 0.3323 0.4925 0.4905 0.098 Uiso 1 1 calc R
C86 C 0.3236(6) 0.3751(18) 0.5122(8) 0.079(7) Uani 1 1 d .
H86 H 0.3045 0.3551 0.4762 0.095 Uiso 1 1 calc R
C87 C 0.3362(6) 0.3234(14) 0.5557(11) 0.087(7) Uani 1 1 d .
H87 H 0.3269 0.2626 0.5494 0.105 Uiso 1 1 calc R
C88 C 0.3606(5) 0.3483(14) 0.6073(9) 0.074(6) Uani 1 1 d .
H88 H 0.3683 0.3091 0.6376 0.088 Uiso 1 1 calc R
N1 N 0.2044(3) 0.4088(7) 0.6434(4) 0.027(3) Uani 1 1 d .
N2 N 0.1745(3) 0.5855(7) 0.6021(4) 0.028(3) Uani 1 1 d .
N3 N 0.1041(3) 0.5962(8) 0.5169(4) 0.038(3) Uani 1 1 d .
N4 N 0.0679(3) 0.4273(8) 0.4737(5) 0.033(3) Uani 1 1 d .
H4 H 0.0892 0.4250 0.4822 0.040 Uiso 1 1 calc R
N5 N 0.0859(3) 0.3247(7) 0.4043(5) 0.043(4) Uani 1 1 d .
H5A H 0.1037 0.3471 0.4365 0.051 Uiso 1 1 calc R
N6 N 0.1372(3) 0.4135(7) 0.3986(4) 0.030(3) Uani 1 1 d .
N7 N 0.2064(3) 0.4148(7) 0.4912(4) 0.031(3) Uani 1 1 d .
N8 N 0.2227(3) 0.3154(7) 0.5817(4) 0.027(3) Uani 1 1 d .
N9 N 0.1607(3) 0.5990(7) 0.4866(5) 0.033(3) Uani 1 1 d .
N10 N 0.0270(4) 0.3361(10) 0.6754(6) 0.063(4) Uani 1 1 d .
N11 N 0.0790(3) 0.2679(9) 0.6482(5) 0.049(4) Uani 1 1 d .
N12 N 0.0525(4) 0.0563(11) 0.6286(11) 0.123(8) Uani 1 1 d U
N14 N 0.0921(8) 0.6304(19) 0.6462(13) 0.176(14) Uani 1 1 d .
N15 N 0.3743(5) 0.4361(16) 0.6139(9) 0.131(9) Uani 1 1 d .
O1 O 0.1448(2) 0.4054(5) 0.5143(3) 0.028(2) Uani 1 1 d .
O2 O 0.2347(2) 0.5257(5) 0.5950(3) 0.025(2) Uani 1 1 d .
Zr1 Zr 0.28517(4) 0.57764(9) 0.64690(6) 0.0332(4) Uani 1 1 d .
U1 U 0.188205(14) 0.46093(3) 0.55417(2) 0.02450(17) Uani 1 1 d .
Cl1 Cl 0.27133(11) 0.7073(3) 0.68130(16) 0.0489(11) Uani 1 1 d .
Cl2 Cl -0.00860(11) 0.2187(3) 0.55678(18) 0.0686(14) Uani 1 1 d .
Cl3 Cl 0.08672(13) 0.1679(5) 0.7547(2) 0.108(2) Uani 1 1 d .
Mg1 Mg 0.03992(15) 0.1960(4) 0.6551(2) 0.0632(18) Uani 1 1 d .

loop_
_atom_site_aniso_label
_atom_site_aniso_U_11
_atom_site_aniso_U_22
_atom_site_aniso_U_33
_atom_site_aniso_U_23
_atom_site_aniso_U_13
_atom_site_aniso_U_12
C1 0.045(9) 0.023(8) 0.022(8) -0.004(7) 0.024(8) -0.005(7)
C2 0.064(11) 0.024(8) 0.028(9) 0.012(7) 0.034(9) 0.011(7)
C3 0.045(10) 0.061(11) 0.025(9) 0.002(8) 0.028(8) 0.001(8)
C4 0.023(8) 0.031(9) 0.023(8) -0.007(7) 0.009(7) -0.001(6)
C5 0.025(8) 0.039(9) 0.023(8) -0.005(7) 0.020(7) -0.001(6)
C6 0.038(9) 0.028(8) 0.040(9) 0.010(7) 0.035(9) 0.018(7)
C7 0.045(9) 0.021(8) 0.039(9) 0.004(7) 0.039(8) 0.005(7)
C8 0.048(10) 0.014(7) 0.037(9) -0.002(7) 0.028(9) 0.004(7)
C9 0.054(11) 0.041(9) 0.055(11) 0.000(8) 0.032(10) 0.003(8)
C10 0.062(11) 0.019(8) 0.044(10) -0.001(7) 0.039(10) 0.007(8)
C11 0.048(10) 0.036(10) 0.086(14) 0.007(9) 0.041(11) 0.013(8)
C12 0.037(9) 0.050(10) 0.046(10) 0.004(9) 0.033(9) 0.013(8)
C13 0.054(10) 0.021(8) 0.026(9) -0.004(7) 0.029(9) -0.003(7)
C14 0.040(10) 0.035(9) 0.028(9) 0.013(7) 0.016(9) 0.016(8)
C15 0.023(9) 0.055(10) 0.038(10) 0.007(8) 0.017(8) 0.000(8)
C16 0.045(11) 0.070(13) 0.063(13) 0.022(10) 0.034(10) 0.032(9)
C17 0.026(9) 0.058(11) 0.042(10) 0.002(9) 0.012(9) -0.020(8)
C18 0.037(10) 0.055(11) 0.035(10) 0.010(8) 0.024(9) -0.009(8)
C19 0.037(10) 0.054(11) 0.041(10) -0.001(9) 0.027(9) -0.011(8)
C20 0.069(13) 0.049(11) 0.057(12) -0.001(9) 0.036(11) -0.014(9)
C21 0.055(11) 0.058(11) 0.063(12) -0.035(10) 0.033(10) -0.038(9)
C22 0.040(10) 0.037(9) 0.060(13) -0.003(9) 0.029(10) -0.005(8)
C23 0.047(12) 0.060(12) 0.058(13) -0.012(10) 0.022(11) -0.013(9)
C24 0.052(12) 0.063(12) 0.032(10) -0.014(9) 0.018(10) -0.006(9)
C25 0.051(11) 0.042(10) 0.043(11) 0.012(9) 0.027(10) 0.005(8)
C26 0.044(10) 0.031(9) 0.033(9) -0.011(7) 0.022(9) -0.002(7)
C27 0.046(10) 0.043(9) 0.014(8) 0.006(7) 0.020(8) 0.002(8)
C28 0.046(10) 0.036(8) 0.033(9) -0.002(7) 0.024(9) 0.010(7)
C29 0.060(11) 0.040(9) 0.034(9) 0.006(8) 0.032(10) 0.007(9)
C30 0.070(13) 0.078(13) 0.048(11) 0.019(10) 0.040(11) -0.009(10)
C31 0.047(10) 0.030(9) 0.045(10) -0.025(8) 0.030(9) -0.015(8)
C33 0.051(11) 0.072(13) 0.050(11) -0.008(9) 0.030(10) -0.016(9)
C34 0.052(10) 0.033(9) 0.025(9) -0.001(7) 0.028(9) 0.005(7)
C35 0.041(9) 0.019(7) 0.033(9) 0.007(7) 0.029(8) 0.002(7)
C36 0.054(11) 0.041(9) 0.045(10) 0.004(8) 0.042(10) 0.001(8)
C37 0.035(9) 0.039(9) 0.028(9) -0.001(7) 0.024(8) 0.005(7)
C38 0.043(10) 0.069(12) 0.029(10) 0.015(9) 0.024(9) 0.029(9)
C39 0.043(10) 0.027(8) 0.024(9) 0.009(7) 0.012(8) 0.018(7)
C40 0.044(10) 0.018(8) 0.026(9) -0.005(7) 0.013(8) 0.001(7)
C41 0.060(11) 0.023(8) 0.034(9) 0.009(7) 0.041(9) 0.003(7)
C42 0.047(9) 0.041(9) 0.036(9) 0.013(7) 0.037(8) 0.015(7)
C43 0.062(11) 0.021(8) 0.050(11) -0.022(8) 0.036(10) -0.014(7)
C44 0.053(11) 0.047(10) 0.066(13) 0.009(10) 0.046(11) 0.010(9)
C45 0.086(15) 0.043(11) 0.14(2) 0.068(13) 0.078(16) 0.031(11)
C46 0.058(15) 0.12(2) 0.15(2) 0.091(18) 0.063(17) 0.027(14)
C47 0.036(11) 0.111(16) 0.035(11) 0.038(11) 0.009(9) 0.018(11)
C48 0.040(10) 0.078(12) 0.025(9) 0.011(9) 0.020(9) 0.020(9)
C49 0.038(11) 0.039(9) 0.042(11) 0.008(8) 0.014(9) 0.003(8)
C50 0.042(10) 0.060(12) 0.039(10) 0.002(9) 0.023(9) -0.009(9)
C51 0.044(11) 0.086(13) 0.024(9) -0.006(10) 0.014(9) 0.001(10)
C52 0.028(9) 0.062(13) 0.063(12) 0.026(10) 0.023(10) 0.015(8)
C53 0.068(13) 0.054(12) 0.044(11) 0.014(10) 0.026(11) 0.019(10)
C54 0.031(9) 0.071(12) 0.021(9) -0.008(8) 0.014(8) -0.018(9)
C55 0.074(14) 0.051(11) 0.053(12) -0.020(10) 0.044(12) -0.021(10)
C56 0.052(11) 0.030(9) 0.046(11) 0.001(8) 0.037(10) -0.009(8)
C57 0.027(9) 0.050(10) 0.041(10) -0.011(8) 0.021(8) -0.022(8)
C58 0.045(10) 0.039(9) 0.042(10) -0.011(8) 0.034(9) -0.005(8)
C59 0.077(19) 0.24(4) 0.16(3) -0.13(3) 0.07(2) 0.00(2)
C60 0.08(2) 0.28(5) 0.24(5) -0.15(4) 0.09(3) -0.04(2)
C61 0.20(3) 0.065(16) 0.17(3) -0.070(19) 0.12(3) -0.05(2)
C62 0.12(2) 0.088(16) 0.088(17) 0.038(15) 0.070(17) 0.068(16)
C63 0.069(15) 0.112(18) 0.037(12) 0.027(12) 0.026(12) 0.036(13)
C64 0.036(10) 0.053(10) 0.050(11) 0.022(9) 0.032(10) 0.013(8)
C65 0.067(13) 0.040(10) 0.047(12) -0.009(9) 0.036(11) -0.005(9)
C66 0.057(13) 0.087(15) 0.070(15) -0.027(12) 0.042(13) -0.046(12)
C67 0.102(17) 0.069(13) 0.059(14) -0.001(11) 0.060(14) -0.033(13)
C68 0.041(11) 0.093(14) 0.027(10) 0.033(10) 0.007(9) 0.036(10)
C69 0.077(15) 0.078(14) 0.20(2) 0.046(13) 0.007(16) -0.012(13)
C70 0.090(17) 0.074(11) 0.21(2) 0.051(17) -0.017(19) 0.017(13)
C71 0.058(16) 0.132(18) 0.26(3) 0.048(18) 0.04(2) 0.040(14)
C72 0.14(2) 0.13(2) 0.23(2) 0.040(16) 0.09(2) 0.034(17)
C73 0.08(2) 0.102(19) 0.24(2) 0.04(2) 0.10(2) 0.007(19)
N13 0.164(17) 0.32(3) 0.079(14) -0.030(14) 0.098(14) -0.085(15)
C74 0.17(2) 0.35(3) 0.17(2) -0.057(17) 0.150(17) -0.093(18)
C75 0.14(2) 0.38(3) 0.19(2) -0.088(18) 0.130(18) -0.103(18)
C76 0.097(17) 0.41(3) 0.17(2) -0.11(2) 0.094(16) -0.099(17)
C77 0.110(18) 0.40(3) 0.23(3) -0.12(2) 0.135(17) -0.075(17)
C78 0.16(2) 0.35(3) 0.19(2) -0.079(17) 0.142(18) -0.105(18)
C79 0.10(2) 0.14(3) 0.14(3) 0.10(3) 0.06(3) 0.037(19)
C80 0.056(16) 0.17(2) 0.019(11) 0.039(13) 0.010(11) -0.023(15)
C81 0.067(17) 0.13(2) 0.054(15) -0.010(14) 0.025(14) 0.011(15)
C82 0.073(18) 0.17(3) 0.09(2) 0.03(2) 0.049(19) 0.013(16)
C83 0.13(3) 0.22(4) 0.07(2) 0.05(2) 0.08(2) 0.08(3)
C84 0.076(17) 0.034(11) 0.15(2) -0.007(15) 0.082(19) -0.021(11)
C85 0.083(17) 0.099(19) 0.097(19) 0.000(16) 0.072(16) -0.017(14)
C86 0.076(16) 0.12(2) 0.048(14) -0.045(14) 0.040(14) -0.019(15)
C87 0.10(2) 0.067(15) 0.083(18) -0.043(15) 0.053(17) -0.026(13)
C88 0.086(16) 0.059(14) 0.078(17) -0.005(12) 0.051(15) 0.010(12)
N1 0.041(7) 0.023(6) 0.019(6) -0.007(5) 0.020(6) -0.007(5)
N2 0.030(7) 0.027(6) 0.022(7) -0.008(5) 0.013(6) 0.002(5)
N3 0.023(7) 0.045(8) 0.021(7) 0.006(6) 0.000(6) 0.008(6)
N4 0.023(7) 0.036(7) 0.049(8) 0.004(6) 0.026(7) -0.002(6)
N5 0.043(8) 0.029(7) 0.046(9) -0.010(6) 0.021(8) -0.008(6)
N6 0.028(7) 0.029(6) 0.019(7) 0.005(5) 0.007(6) 0.006(5)
N7 0.047(8) 0.025(6) 0.026(7) -0.007(6) 0.026(7) -0.004(6)
N8 0.025(7) 0.031(7) 0.026(7) 0.007(5) 0.016(6) 0.018(5)
N9 0.048(8) 0.028(7) 0.027(7) 0.018(6) 0.026(7) 0.017(6)
N10 0.070(11) 0.074(11) 0.048(10) -0.009(9) 0.038(10) -0.005(9)
N11 0.037(8) 0.067(9) 0.049(9) 0.015(8) 0.029(8) 0.010(7)
N12 0.053(12) 0.054(10) 0.22(2) 0.045(12) 0.064(15) 0.008(8)
N14 0.11(2) 0.14(2) 0.18(3) -0.01(2) 0.03(2) 0.001(17)
N15 0.079(14) 0.111(18) 0.13(2) 0.006(16) 0.029(14) -0.020(13)
O1 0.042(6) 0.026(5) 0.029(6) 0.003(4) 0.028(5) 0.003(4)
O2 0.035(5) 0.026(5) 0.025(5) -0.002(4) 0.023(5) -0.001(4)
Zr1 0.0341(9) 0.0367(8) 0.0293(9) -0.0010(7) 0.0197(8) -0.0027(7)
U1 0.0293(3) 0.0229(3) 0.0213(3) 0.0010(3) 0.0154(2) 0.0015(3)
Cl1 0.060(3) 0.047(2) 0.049(3) -0.014(2) 0.038(2) -0.006(2)
Cl2 0.050(3) 0.091(3) 0.049(3) -0.008(3) 0.022(3) 0.008(2)
Cl3 0.052(3) 0.197(6) 0.069(4) 0.066(4) 0.033(3) 0.022(4)
Mg1 0.042(4) 0.091(5) 0.057(4) 0.018(3) 0.030(3) 0.011(3)

loop_
_atom_type_symbol
_atom_type_description
_atom_type_scat_dispersion_real
_atom_type_scat_dispersion_imag
_atom_type_scat_source
C C 0.0033 0.0016 'International Tables Vol C Tables 4.2.6.8 and 6.1.1.4'
H H 0.0000 0.0000 'International Tables Vol C Tables 4.2.6.8 and 6.1.1.4'
N N 0.0061 0.0033 'International Tables Vol C Tables 4.2.6.8 and 6.1.1.4'
O O 0.0106 0.0060 'International Tables Vol C Tables 4.2.6.8 and 6.1.1.4'
Zr Zr -2.9673 0.5597 'International Tables Vol C Tables 4.2.6.8 and 6.1.1.4'
U U -9.6767 9.6646 'International Tables Vol C Tables 4.2.6.8 and 6.1.1.4'
Cl Cl 0.1484 0.1585 'International Tables Vol C Tables 4.2.6.8 and 6.1.1.4'
Mg Mg 0.0486 0.0363 'International Tables Vol C Tables 4.2.6.8 and 6.1.1.4'

loop_
_geom_angle_atom_site_label_1
_geom_angle_atom_site_label_2
_geom_angle_atom_site_label_3
_geom_angle
N1 C1 C2 109.4(11)
N1 C1 C41 122.3(11)
C2 C1 C41 128.3(12)
C3 C2 C1 107.7(12)
C3 C2 H2 126.2
C1 C2 H2 126.2
C4 C3 C2 105.6(12)
C4 C3 H3 127.2
C2 C3 H3 127.2
N1 C4 C3 110.6(12)
N1 C4 C5 122.3(12)
C3 C4 C5 127.0(13)
N2 C5 C4 119.9(12)
N2 C5 H5 120.0
C4 C5 H5 120.0
C7 C6 C13 121.0(12)
C7 C6 N2 121.9(12)
C13 C6 N2 117.1(12)
C8 C7 C6 121.8(13)
C8 C7 H7 119.1
C6 C7 H7 119.1
C7 C8 C10 118.5(12)
C7 C8 C9 121.8(13)
C10 C8 C9 119.7(12)
C8 C9 H9A 109.5
C8 C9 H9B 109.5
H9A C9 H9B 109.5
C8 C9 H9C 109.5
H9A C9 H9C 109.5
H9B C9 H9C 109.5
C12 C10 C8 118.9(12)
C12 C10 C11 121.2(14)
C8 C10 C11 120.0(12)
C10 C11 H11A 109.5
C10 C11 H11B 109.5
H11A C11 H11B 109.5
C10 C11 H11C 109.5
H11A C11 H11C 109.5
H11B C11 H11C 109.5
C10 C12 C13 122.4(14)
C10 C12 H12 118.8
C13 C12 H12 118.8
C6 C13 C12 117.2(13)
C6 C13 N3 118.5(12)
C12 C13 N3 124.3(13)
N3 C14 C15 120.2(14)
N3 C14 H14 119.9
C15 C14 H14 119.9
N4 C15 C16 106.9(14)
N4 C15 C14 123.5(13)
C16 C15 C14 129.6(16)
C15 C16 C17 106.9(14)
C15 C16 H16 126.6
C17 C16 H16 126.6
C18 C17 C16 106.1(13)
C18 C17 H17 126.9
C16 C17 H17 126.9
N4 C18 C17 108.5(14)
N4 C18 C19 122.7(14)
C17 C18 C19 128.8(14)
C22 C19 C20 109.8(14)
C22 C19 C18 108.1(13)
C20 C19 C18 110.9(13)
C22 C19 C21 110.9(13)
C20 C19 C21 107.8(12)
C18 C19 C21 109.3(13)
C19 C20 H20A 109.5
C19 C20 H20B 109.5
H20A C20 H20B 109.5
C19 C20 H20C 109.5
H20A C20 H20C 109.5
H20B C20 H20C 109.5
C19 C21 H21A 109.5
C19 C21 H21B 109.5
H21A C21 H21B 109.5
C19 C21 H21C 109.5
H21A C21 H21C 109.5
H21B C21 H21C 109.5
N5 C22 C23 106.1(16)
N5 C22 C19 122.9(15)
C23 C22 C19 130.6(15)
C24 C23 C22 107.8(15)
C24 C23 H23 126.1
C22 C23 H23 126.1
C23 C24 C25 109.5(16)
C23 C24 H24 125.3
C25 C24 H24 125.3
N5 C25 C24 104.7(15)
N5 C25 C26 122.8(15)
C24 C25 C26 132.4(17)
N6 C26 C25 122.3(15)
N6 C26 H26 118.9
C25 C26 H26 118.9
C35 C27 N6 118.7(12)
C35 C27 C28 116.5(14)
N6 C27 C28 124.7(13)
C29 C28 C27 123.3(14)
C29 C28 H28 118.4
C27 C28 H28 118.4
C31 C29 C28 118.5(14)
C31 C29 C30 122.7(16)
C28 C29 C30 118.6(14)
C29 C30 H30A 109.5
C29 C30 H30B 109.5
H30A C30 H30B 109.5
C29 C30 H30C 109.5
H30A C30 H30C 109.5
H30B C30 H30C 109.5
C34 C31 C29 118.2(15)
C34 C31 C33 121.5(14)
C29 C31 C33 120.3(15)
C31 C33 H33A 109.5
C31 C33 H33B 109.5
H33A C33 H33B 109.5
C31 C33 H33C 109.5
H33A C33 H33C 109.5
H33B C33 H33C 109.5
C31 C34 C35 123.3(14)
C31 C34 H34 118.3
C35 C34 H34 118.3
C34 C35 C27 119.9(13)
C34 C35 N7 121.9(12)
C27 C35 N7 118.2(12)
N7 C36 C37 121.7(14)
N7 C36 H36 119.1
C37 C36 H36 119.1
N8 C37 C38 111.4(13)
N8 C37 C36 118.1(12)
C38 C37 C36 130.2(14)
C39 C38 C37 105.3(14)
C39 C38 H38 127.3
C37 C38 H38 127.3
C38 C39 C40 109.5(13)
C38 C39 H39 125.2
C40 C39 H39 125.2
N8 C40 C39 107.8(13)
N8 C40 C41 121.6(12)
C39 C40 C41 130.4(13)
C40 C41 C1 110.9(11)
C40 C41 C42 110.8(12)
C1 C41 C42 110.6(11)
C40 C41 C43 108.4(12)
C1 C41 C43 107.0(11)
C42 C41 C43 109.0(11)
C41 C42 H42A 109.5
C41 C42 H42B 109.5
H42A C42 H42B 109.5
C41 C42 H42C 109.5
H42A C42 H42C 109.5
H42B C42 H42C 109.5
C41 C43 H43A 109.5
C41 C43 H43B 109.5
H43A C43 H43B 109.5
C41 C43 H43C 109.5
H43A C43 H43C 109.5
H43B C43 H43C 109.5
N9 C44 C45 125.2(16)
N9 C44 H44 117.4
C45 C44 H44 117.4
C46 C45 C44 117.7(18)
C46 C45 H45 121.1
C44 C45 H45 121.1
C45 C46 C47 120.1(19)
C45 C46 H46 120.0
C47 C46 H46 120.0
C46 C47 C48 118.2(17)
C46 C47 H47 120.9
C48 C47 H47 120.9
N9 C48 C47 123.4(16)
N9 C48 H48 118.3
C47 C48 H48 118.3
C50 C49 C53 110.2(16)
C50 C49 Zr1 75.0(9)
C53 C49 Zr1 73.3(9)
C50 C49 H49 124.9
C53 C49 H49 124.9
Zr1 C49 H49 118.5
C49 C50 C51 108.5(16)
C49 C50 Zr1 73.8(9)
C51 C50 Zr1 73.8(9)
C49 C50 H50 125.8
C51 C50 H50 125.8
Zr1 C50 H50 118.6
C52 C51 C50 105.6(15)
C52 C51 Zr1 72.1(9)
C50 C51 Zr1 73.6(8)
C52 C51 H51 127.2
C50 C51 H51 127.2
Zr1 C51 H51 119.2
C51 C52 C53 110.5(16)
C51 C52 Zr1 76.1(9)
C53 C52 Zr1 74.3(9)
C51 C52 H52 124.7
C53 C52 H52 124.7
Zr1 C52 H52 116.7
C49 C53 C52 105.2(16)
C49 C53 Zr1 74.5(9)
C52 C53 Zr1 72.9(9)
C49 C53 H53 127.4
C52 C53 H53 127.4
Zr1 C53 H53 117.6
C58 C54 C55 108.4(14)
C58 C54 Zr1 72.7(9)
C55 C54 Zr1 75.4(10)
C58 C54 H54 125.8
C55 C54 H54 125.8
Zr1 C54 H54 118.1
C56 C55 C54 107.2(14)
C56 C55 Zr1 74.7(9)
C54 C55 Zr1 72.6(9)
C56 C55 H55 126.4
C54 C55 H55 126.4
Zr1 C55 H55 118.3
C57 C56 C55 109.2(14)
C57 C56 Zr1 73.6(8)
C55 C56 Zr1 73.6(9)
C57 C56 H56 125.4
C55 C56 H56 125.4
Zr1 C56 H56 119.2
C56 C57 C58 106.7(13)
C56 C57 Zr1 74.9(9)
C58 C57 Zr1 71.2(9)
C56 C57 H57 126.7
C58 C57 H57 126.7
Zr1 C57 H57 119.2
C54 C58 C57 108.5(13)
C54 C58 Zr1 75.2(9)
C57 C58 Zr1 76.3(9)
C54 C58 H58 125.8
C57 C58 H58 125.8
Zr1 C58 H58 114.9
N10 C59 C60 125(3)
N10 C59 H59 117.4
C60 C59 H59 117.4
C59 C60 C61 117(3)
C59 C60 H60 121.4
C61 C60 H60 121.4
C60 C61 C62 120(3)
C60 C61 H61 120.1
C62 C61 H61 120.1
C63 C62 C61 115(2)
C63 C62 H62 122.4
C61 C62 H62 122.4
N10 C63 C62 123(2)
N10 C63 H63 118.3
C62 C63 H63 118.3
N11 C64 C65 122.4(15)
N11 C64 H64 118.8
C65 C64 H64 118.8
C66 C65 C64 120.4(17)
C66 C65 H65 119.8
C64 C65 H65 119.8
C65 C66 C67 119.5(18)
C65 C66 H66 120.3
C67 C66 H66 120.3
C66 C67 C68 118.6(17)
C66 C67 H67 120.7
C68 C67 H67 120.7
N11 C68 C67 120.5(15)
N11 C68 H68 119.7
C67 C68 H68 119.7
N12 C69 C70 112(3)
N12 C69 H69 124.0
C70 C69 H69 124.0
C71 C70 C69 109(2)
C71 C70 H70 125.6
C69 C70 H70 125.6
C72 C71 C70 126(4)
C72 C71 H71 117.0
C70 C71 H71 117.0
C71 C72 C73 130(5)
C71 C72 H72 115.0
C73 C72 H72 115.0
C72 C73 N12 107(5)
C72 C73 H73 126.3
N12 C73 H73 126.3
C74 N13 C78 120.0
C74 N13 Mg1 114.3(11)
C78 N13 Mg1 125.0(11)
C75 C74 N13 120.0
C75 C74 H74 120.0
N13 C74 H74 120.0
C74 C75 C76 120.0
C74 C75 H75 120.0
C76 C75 H75 120.0
C77 C76 C75 120.0
C77 C76 H76 120.0
C75 C76 H76 120.0
C78 C77 C76 120.0
C78 C77 H77 120.0
C76 C77 H77 120.0
C77 C78 N13 120.0
C77 C78 H78 120.0
N13 C78 H78 120.0
C80 C79 N14 123(3)
C80 C79 H79 118.5
N14 C79 H79 118.5
C79 C80 C81 119(3)
C79 C80 H80 120.3
C81 C80 H80 120.3
C80 C81 C82 124(2)
C80 C81 H81 118.1
C82 C81 H81 118.1
C83 C82 C81 121(3)
C83 C82 H82 119.5
C81 C82 H82 119.5
C82 C83 N14 118(3)
C82 C83 H83 121.2
N14 C83 H83 121.2
N15 C84 C85 120.4(19)
N15 C84 H84 119.8
C85 C84 H84 119.8
C86 C85 C84 122(2)
C86 C85 H85 119.1
C84 C85 H85 119.1
C87 C86 C85 116(2)
C87 C86 H86 121.8
C85 C86 H86 121.8
C86 C87 C88 126(2)
C86 C87 H87 117.1
C88 C87 H87 117.1
C87 C88 N15 115(2)
C87 C88 H88 122.7
N15 C88 H88 122.7
C1 N1 C4 106.7(11)
C1 N1 U1 137.0(9)
C4 N1 U1 115.2(8)
C5 N2 C6 115.0(11)
C5 N2 U1 112.4(8)
C6 N2 U1 131.6(8)
C14 N3 C13 119.0(13)
C18 N4 C15 111.6(13)
C18 N4 H4 124.2
C15 N4 H4 124.2
C22 N5 C25 111.7(14)
C22 N5 H5A 124.1
C25 N5 H5A 124.1
C26 N6 C27 119.9(12)
C36 N7 C35 115.6(12)
C36 N7 U1 111.1(9)
C35 N7 U1 131.4(8)
C37 N8 C40 105.7(11)
C37 N8 U1 115.3(8)
C40 N8 U1 136.0(9)
C48 N9 C44 115.4(13)
C48 N9 U1 122.0(10)
C44 N9 U1 122.5(10)
C59 N10 C63 116.7(19)
C59 N10 Mg1 120.0(16)
C63 N10 Mg1 123.2(14)
C64 N11 C68 118.3(14)
C64 N11 Mg1 121.5(11)
C68 N11 Mg1 120.1(11)
C73 N12 C69 132(4)
C73 N12 Mg1 114(3)
C69 N12 Mg1 109(2)
C83 N14 C79 115(3)
C84 N15 C88 121(2)
U1 O2 Zr1 170.9(4)
O2 Zr1 Cl1 97.1(2)
O2 Zr1 C58 95.9(4)
Cl1 Zr1 C58 132.8(3)
O2 Zr1 C52 135.8(4)
Cl1 Zr1 C52 103.1(5)
C58 Zr1 C52 98.3(6)
O2 Zr1 C53 108.8(5)
Cl1 Zr1 C53 132.6(4)
C58 Zr1 C53 84.1(6)
C52 Zr1 C53 32.9(5)
O2 Zr1 C54 127.7(4)
Cl1 Zr1 C54 115.1(4)
C58 Zr1 C54 32.1(4)
C52 Zr1 C54 77.4(5)
C53 Zr1 C54 79.2(6)
O2 Zr1 C49 83.0(4)
Cl1 Zr1 C49 120.7(5)
C58 Zr1 C49 105.8(6)
C52 Zr1 C49 52.9(5)
C53 Zr1 C49 32.2(5)
C54 Zr1 C49 110.3(6)
O2 Zr1 C50 88.9(4)
Cl1 Zr1 C50 89.5(4)
C58 Zr1 C50 135.9(5)
C52 Zr1 C50 52.9(5)
C53 Zr1 C50 53.3(6)
C54 Zr1 C50 128.9(5)
C49 Zr1 C50 31.3(5)
O2 Zr1 C51 120.6(5)
Cl1 Zr1 C51 78.6(4)
C58 Zr1 C51 130.2(5)
C52 Zr1 C51 31.9(5)
C53 Zr1 C51 54.2(6)
C54 Zr1 C51 106.1(5)
C49 Zr1 C51 53.2(5)
C50 Zr1 C51 32.7(5)
O2 Zr1 C57 79.1(4)
Cl1 Zr1 C57 107.6(4)
C58 Zr1 C57 32.5(4)
C52 Zr1 C57 129.1(5)
C53 Zr1 C57 115.7(6)
C54 Zr1 C57 53.1(4)
C49 Zr1 C57 130.1(5)
C50 Zr1 C57 160.0(5)
C51 Zr1 C57 159.2(5)
O2 Zr1 C55 129.1(5)
Cl1 Zr1 C55 84.3(4)
C58 Zr1 C55 53.2(5)
C52 Zr1 C55 92.1(6)
C53 Zr1 C55 106.7(6)
C54 Zr1 C55 32.0(5)
C49 Zr1 C55 138.9(6)
C50 Zr1 C55 141.9(5)
C51 Zr1 C55 109.6(6)
C57 Zr1 C55 52.9(5)
O2 Zr1 C56 98.1(4)
Cl1 Zr1 C56 80.5(4)
C58 Zr1 C56 52.8(5)
C52 Zr1 C56 123.6(5)
C53 Zr1 C56 131.4(6)
C54 Zr1 C56 52.5(5)
C49 Zr1 C56 158.6(6)
C50 Zr1 C56 168.4(5)
C51 Zr1 C56 137.7(5)
C57 Zr1 C56 31.6(4)
C55 Zr1 C56 31.6(4)
O1 U1 O2 177.4(3)
O1 U1 N1 93.9(4)
O2 U1 N1 88.4(3)
O1 U1 N8 95.4(3)
O2 U1 N8 86.4(3)
N1 U1 N8 70.6(4)
O1 U1 N9 89.6(4)
O2 U1 N9 87.9(4)
N1 U1 N9 142.0(3)
N8 U1 N9 146.7(4)
O1 U1 N7 98.0(4)
O2 U1 N7 81.1(3)
N1 U1 N7 135.6(4)
N8 U1 N7 65.8(4)
N9 U1 N7 80.9(3)
O1 U1 N2 96.5(3)
O2 U1 N2 83.3(3)
N1 U1 N2 67.0(3)
N8 U1 N2 136.6(3)
N9 U1 N2 75.0(3)
N7 U1 N2 151.6(3)
N13 Mg1 N11 175.0(7)
N13 Mg1 N10 85.7(7)
N11 Mg1 N10 89.3(5)
N13 Mg1 N12 96.9(8)
N11 Mg1 N12 88.2(6)
N10 Mg1 N12 176.0(8)
N13 Mg1 Cl2 88.1(5)
N11 Mg1 Cl2 91.9(4)
N10 Mg1 Cl2 90.5(5)
N12 Mg1 Cl2 86.5(6)
N13 Mg1 Cl3 88.9(5)
N11 Mg1 Cl3 91.2(4)
N10 Mg1 Cl3 89.9(5)
N12 Mg1 Cl3 93.3(6)
Cl2 Mg1 Cl3 176.9(3)

loop_
_geom_bond_atom_site_label_1
_geom_bond_atom_site_label_2
_geom_bond_distance
C1 N1 1.362(15)
C1 C2 1.397(17)
C1 C41 1.513(17)
C2 C3 1.396(17)
C2 H2 0.9500
C3 C4 1.392(17)
C3 H3 0.9500
C4 N1 1.372(15)
C4 C5 1.436(17)
C5 N2 1.314(15)
C5 H5 0.9500
C6 C7 1.377(17)
C6 C13 1.383(18)
C6 N2 1.443(15)
C7 C8 1.357(16)
C7 H7 0.9500
C8 C10 1.427(18)
C8 C9 1.480(17)
C9 H9A 0.9800
C9 H9B 0.9800
C9 H9C 0.9800
C10 C12 1.364(18)
C10 C11 1.500(17)
C11 H11A 0.9800
C11 H11B 0.9800
C11 H11C 0.9800
C12 C13 1.401(17)
C12 H12 0.9500
C13 N3 1.410(16)
C14 N3 1.248(17)
C14 C15 1.448(19)
C14 H14 0.9500
C15 N4 1.333(17)
C15 C16 1.40(2)
C16 C17 1.42(2)
C16 H16 0.9500
C17 C18 1.38(2)
C17 H17 0.9500
C18 N4 1.332(16)
C18 C19 1.53(2)
C19 C22 1.51(2)
C19 C20 1.517(19)
C19 C21 1.558(18)
C20 H20A 0.9800
C20 H20B 0.9800
C20 H20C 0.9800
C21 H21A 0.9800
C21 H21B 0.9800
C21 H21C 0.9800
C22 N5 1.355(17)
C22 C23 1.38(2)
C23 C24 1.37(2)
C23 H23 0.9500
C24 C25 1.38(2)
C24 H24 0.9500
C25 N5 1.375(18)
C25 C26 1.41(2)
C26 N6 1.289(15)
C26 H26 0.9500
C27 C35 1.382(17)
C27 N6 1.396(16)
C27 C28 1.403(18)
C28 C29 1.387(19)
C28 H28 0.9500
C29 C31 1.382(19)
C29 C30 1.490(19)
C30 H30A 0.9800
C30 H30B 0.9800
C30 H30C 0.9800
C31 C34 1.372(18)
C31 C33 1.482(19)
C33 H33A 0.9800
C33 H33B 0.9800
C33 H33C 0.9800
C34 C35 1.374(18)
C34 H34 0.9500
C35 N7 1.442(16)
C36 N7 1.296(16)
C36 C37 1.451(18)
C36 H36 0.9500
C37 N8 1.373(16)
C37 C38 1.382(18)
C38 C39 1.366(19)
C38 H38 0.9500
C39 C40 1.393(18)
C39 H39 0.9500
C40 N8 1.384(16)
C40 C41 1.505(19)
C41 C42 1.521(16)
C41 C43 1.547(18)
C42 H42A 0.9800
C42 H42B 0.9800
C42 H42C 0.9800
C43 H43A 0.9800
C43 H43B 0.9800
C43 H43C 0.9800
C44 N9 1.336(17)
C44 C45 1.388(19)
C44 H44 0.9500
C45 C46 1.34(2)
C45 H45 0.9500
C46 C47 1.38(2)
C46 H46 0.9500
C47 C48 1.40(2)
C47 H47 0.9500
C48 N9 1.330(16)
C48 H48 0.9500
C49 C50 1.35(2)
C49 C53 1.39(2)
C49 Zr1 2.506(14)
C49 H49 0.9500
C50 C51 1.42(2)
C50 Zr1 2.521(15)
C50 H50 0.9500
C51 C52 1.37(2)
C51 Zr1 2.523(14)
C51 H51 0.9500
C52 C53 1.40(2)
C52 Zr1 2.473(14)
C52 H52 0.9500
C53 Zr1 2.491(15)
C53 H53 0.9500
C54 C58 1.372(17)
C54 C55 1.386(19)
C54 Zr1 2.497(14)
C54 H54 0.9500
C55 C56 1.38(2)
C55 Zr1 2.531(16)
C55 H55 0.9500
C56 C57 1.380(18)
C56 Zr1 2.545(13)
C56 H56 0.9500
C57 C58 1.399(18)
C57 Zr1 2.529(15)
C57 H57 0.9500
C58 Zr1 2.465(14)
C58 H58 0.9500
C59 N10 1.29(2)
C59 C60 1.32(3)
C59 H59 0.9500
C60 C61 1.34(4)
C60 H60 0.9500
C61 C62 1.38(3)
C61 H61 0.9500
C62 C63 1.37(2)
C62 H62 0.9500
C63 N10 1.32(2)
C63 H63 0.9500
C64 N11 1.316(16)
C64 C65 1.36(2)
C64 H64 0.9500
C65 C66 1.31(2)
C65 H65 0.9500
C66 C67 1.35(2)
C66 H66 0.9500
C67 C68 1.41(2)
C67 H67 0.9500
C68 N11 1.325(18)
C68 H68 0.9500
C69 N12 1.35(3)
C69 C70 1.57(4)
C69 H69 0.9500
C70 C71 1.40(5)
C70 H70 0.9500
C71 C72 1.23(3)
C71 H71 0.9500
C72 C73 1.32(6)
C72 H72 0.9500
C73 N12 1.33(7)
C73 H73 0.9500
N13 C74 1.3900
N13 C78 1.3900
N13 Mg1 2.210(13)
C74 C75 1.3900
C74 H74 0.9500
C75 C76 1.3900
C75 H75 0.9500
C76 C77 1.3900
C76 H76 0.9500
C77 C78 1.3900
C77 H77 0.9500
C78 H78 0.9500
C79 C80 1.23(4)
C79 N14 1.45(4)
C79 H79 0.9500
C80 C81 1.27(3)
C80 H80 0.9500
C81 C82 1.34(3)
C81 H81 0.9500
C82 C83 1.31(3)
C82 H82 0.9500
C83 N14 1.40(3)
C83 H83 0.9500
C84 N15 1.30(3)
C84 C85 1.32(3)
C84 H84 0.9500
C85 C86 1.31(2)
C85 H85 0.9500
C86 C87 1.31(2)
C86 H86 0.9500
C87 C88 1.32(2)
C87 H87 0.9500
C88 N15 1.38(2)
C88 H88 0.9500
N1 U1 2.463(10)
N2 U1 2.643(10)
N4 H4 0.8800
N5 H5A 0.8800
N7 U1 2.635(11)
N8 U1 2.480(9)
N9 U1 2.587(10)
N10 Mg1 2.313(16)
N11 Mg1 2.248(14)
N12 Mg1 2.39(2)
O1 U1 1.820(8)
O2 U1 1.987(8)
O2 Zr1 2.044(8)
Zr1 Cl1 2.431(4)
Cl2 Mg1 2.453(7)
Cl3 Mg1 2.476(7)

loop_
_geom_torsion_atom_site_label_1
_geom_torsion_atom_site_label_2
_geom_torsion_atom_site_label_3
_geom_torsion_atom_site_label_4
_geom_torsion
N1 C1 C2 C3 -0.2(17)
C41 C1 C2 C3 -177.0(13)
C1 C2 C3 C4 1.4(17)
C2 C3 C4 N1 -2.1(16)
C2 C3 C4 C5 174.7(13)
N1 C4 C5 N2 0(2)
C3 C4 C5 N2 -176.7(13)
C13 C6 C7 C8 1(2)
N2 C6 C7 C8 -177.7(12)
C6 C7 C8 C10 -4(2)
C6 C7 C8 C9 178.0(13)
C7 C8 C10 C12 4(2)
C9 C8 C10 C12 -178.1(14)
C7 C8 C10 C11 -178.0(14)
C9 C8 C10 C11 0(2)
C8 C10 C12 C13 0(2)
C11 C10 C12 C13 -178.3(14)
C7 C6 C13 C12 3(2)
N2 C6 C13 C12 -178.5(12)
C7 C6 C13 N3 -178.2(12)
N2 C6 C13 N3 0(2)
C10 C12 C13 C6 -3(2)
C10 C12 C13 N3 178.2(14)
N3 C14 C15 N4 -2(2)
N3 C14 C15 C16 178.5(16)
N4 C15 C16 C17 -0.3(18)
C14 C15 C16 C17 179.3(15)
C15 C16 C17 C18 -0.3(18)
C16 C17 C18 N4 0.7(17)
C16 C17 C18 C19 -179.7(15)
N4 C18 C19 C22 -63.9(18)
C17 C18 C19 C22 116.6(17)
N4 C18 C19 C20 56.6(19)
C17 C18 C19 C20 -123.0(17)
N4 C18 C19 C21 175.3(13)
C17 C18 C19 C21 -4(2)
C20 C19 C22 N5 -52.6(19)
C18 C19 C22 N5 68.5(18)
C21 C19 C22 N5 -171.7(13)
C20 C19 C22 C23 135.8(17)
C18 C19 C22 C23 -103.1(19)
C21 C19 C22 C23 17(2)
N5 C22 C23 C24 4.7(19)
C19 C22 C23 C24 177.4(16)
C22 C23 C24 C25 -5(2)
C23 C24 C25 N5 3.6(19)
C23 C24 C25 C26 179.4(16)
N5 C25 C26 N6 -3(2)
C24 C25 C26 N6 -178.5(15)
C35 C27 C28 C29 3(2)
N6 C27 C28 C29 -175.6(13)
C27 C28 C29 C31 0(2)
C27 C28 C29 C30 176.5(13)
C28 C29 C31 C34 -4(2)
C30 C29 C31 C34 -179.9(13)
C28 C29 C31 C33 176.3(13)
C30 C29 C31 C33 0(2)
C29 C31 C34 C35 4(2)
C33 C31 C34 C35 -175.6(13)
C31 C34 C35 C27 -1(2)
C31 C34 C35 N7 177.1(12)
N6 C27 C35 C34 176.3(12)
C28 C27 C35 C34 -2(2)
N6 C27 C35 N7 -2.1(19)
C28 C27 C35 N7 179.3(11)
N7 C36 C37 N8 0(2)
N7 C36 C37 C38 173.3(15)
N8 C37 C38 C39 -1.0(17)
C36 C37 C38 C39 -174.7(14)
C37 C38 C39 C40 2.7(17)
C38 C39 C40 N8 -3.4(16)
C38 C39 C40 C41 -179.5(14)
N8 C40 C41 C1 -52.0(17)
C39 C40 C41 C1 123.6(15)
N8 C40 C41 C42 -175.3(11)
C39 C40 C41 C42 0(2)
N8 C40 C41 C43 65.1(15)
C39 C40 C41 C43 -119.2(15)
N1 C1 C41 C40 50.5(18)
C2 C1 C41 C40 -133.0(15)
N1 C1 C41 C42 173.9(12)
C2 C1 C41 C42 -10(2)
N1 C1 C41 C43 -67.4(16)
C2 C1 C41 C43 109.1(17)
N9 C44 C45 C46 -2(3)
C44 C45 C46 C47 2(4)
C45 C46 C47 C48 -1(3)
C46 C47 C48 N9 -2(3)
C53 C49 C50 C51 -0.7(18)
Zr1 C49 C50 C51 -66.2(11)
C53 C49 C50 Zr1 65.4(11)
C49 C50 C51 C52 0.7(18)
Zr1 C50 C51 C52 -65.4(11)
C49 C50 C51 Zr1 66.2(11)
C50 C51 C52 C53 -0.5(18)
Zr1 C51 C52 C53 -67.0(11)
C50 C51 C52 Zr1 66.5(10)
C50 C49 C53 C52 0.4(17)
Zr1 C49 C53 C52 66.9(10)
C50 C49 C53 Zr1 -66.5(11)
C51 C52 C53 C49 0.1(18)
Zr1 C52 C53 C49 -68.1(10)
C51 C52 C53 Zr1 68.1(11)
C58 C54 C55 C56 -1.6(19)
Zr1 C54 C55 C56 -67.3(12)
C58 C54 C55 Zr1 65.7(11)
C54 C55 C56 C57 0.4(19)
Zr1 C55 C56 C57 -65.5(11)
C54 C55 C56 Zr1 65.9(11)
C55 C56 C57 C58 1.0(18)
Zr1 C56 C57 C58 -64.6(10)
C55 C56 C57 Zr1 65.6(11)
C55 C54 C58 C57 2.2(18)
Zr1 C54 C58 C57 69.7(11)
C55 C54 C58 Zr1 -67.5(11)
C56 C57 C58 C54 -2.0(17)
Zr1 C57 C58 C54 -69.0(11)
C56 C57 C58 Zr1 67.1(11)
N10 C59 C60 C61 -16(6)
C59 C60 C61 C62 19(6)
C60 C61 C62 C63 -13(5)
C61 C62 C63 N10 3(3)
N11 C64 C65 C66 6(3)
C64 C65 C66 C67 -6(3)
C65 C66 C67 C68 3(3)
C66 C67 C68 N11 1(3)
N12 C69 C70 C71 -7(3)
C69 C70 C71 C72 -7(5)
C70 C71 C72 C73 12(7)
C71 C72 C73 N12 0(7)
C78 N13 C74 C75 0.0
Mg1 N13 C74 C75 171.2(12)
N13 C74 C75 C76 0.0
C74 C75 C76 C77 0.0
C75 C76 C77 C78 0.0
C76 C77 C78 N13 0.0
C74 N13 C78 C77 0.0
Mg1 N13 C78 C77 -170.2(14)
N14 C79 C80 C81 -2(5)
C79 C80 C81 C82 0(4)
C80 C81 C82 C83 4(4)
C81 C82 C83 N14 -4(4)
N15 C84 C85 C86 6(4)
C84 C85 C86 C87 -7(3)
C85 C86 C87 C88 6(4)
C86 C87 C88 N15 -3(4)
C2 C1 N1 C4 -1.1(15)
C41 C1 N1 C4 176.0(12)
C2 C1 N1 U1 166.0(10)
C41 C1 N1 U1 -17(2)
C3 C4 N1 C1 2.0(15)
C5 C4 N1 C1 -175.0(12)
C3 C4 N1 U1 -168.3(9)
C5 C4 N1 U1 14.7(16)
C4 C5 N2 C6 176.8(11)
C4 C5 N2 U1 -13.0(15)
C7 C6 N2 C5 55.5(18)
C13 C6 N2 C5 -123.0(14)
C7 C6 N2 U1 -112.3(13)
C13 C6 N2 U1 69.2(16)
C15 C14 N3 C13 -176.0(12)
C6 C13 N3 C14 141.0(14)
C12 C13 N3 C14 -40(2)
C17 C18 N4 C15 -0.9(18)
C19 C18 N4 C15 179.4(14)
C16 C15 N4 C18 0.7(18)
C14 C15 N4 C18 -178.8(13)
C23 C22 N5 C25 -2.6(18)
C19 C22 N5 C25 -175.9(14)
C24 C25 N5 C22 -0.6(18)
C26 C25 N5 C22 -176.9(13)
C25 C26 N6 C27 -179.7(13)
C35 C27 N6 C26 -149.6(13)
C28 C27 N6 C26 29(2)
C37 C36 N7 C35 -173.0(12)
C37 C36 N7 U1 20.8(16)
C34 C35 N7 C36 -44.2(17)
C27 C35 N7 C36 134.1(14)
C34 C35 N7 U1 118.5(13)
C27 C35 N7 U1 -63.2(16)
C38 C37 N8 C40 -1.0(16)
C36 C37 N8 C40 173.6(11)
C38 C37 N8 U1 162.6(9)
C36 C37 N8 U1 -22.9(15)
C39 C40 N8 C37 2.6(14)
C41 C40 N8 C37 179.1(12)
C39 C40 N8 U1 -155.8(10)
C41 C40 N8 U1 20.7(19)
C47 C48 N9 C44 2(2)
C47 C48 N9 U1 179.7(12)
C45 C44 N9 C48 0(2)
C45 C44 N9 U1 -177.9(14)
C60 C59 N10 C63 6(5)
C60 C59 N10 Mg1 -171(3)
C62 C63 N10 C59 1(3)
C62 C63 N10 Mg1 177.5(15)
C65 C64 N11 C68 -2(2)
C65 C64 N11 Mg1 176.9(12)
C67 C68 N11 C64 -1(2)
C67 C68 N11 Mg1 -179.9(13)
C72 C73 N12 C69 -18(6)
C72 C73 N12 Mg1 -173(2)
C70 C69 N12 C73 21(5)
C70 C69 N12 Mg1 177.9(15)
C82 C83 N14 C79 2(4)
C80 C79 N14 C83 1(5)
C85 C84 N15 C88 -3(4)
C87 C88 N15 C84 1(3)
U1 O2 Zr1 Cl1 -99(3)
U1 O2 Zr1 C58 126(3)
U1 O2 Zr1 C52 18(3)
U1 O2 Zr1 C53 41(3)
U1 O2 Zr1 C54 131(3)
U1 O2 Zr1 C49 21(3)
U1 O2 Zr1 C50 -10(3)
U1 O2 Zr1 C51 -18(3)
U1 O2 Zr1 C57 154(3)
U1 O2 Zr1 C55 173(3)
U1 O2 Zr1 C56 180(100)
C54 C58 Zr1 O2 172.5(9)
C57 C58 Zr1 O2 58.9(8)
C54 C58 Zr1 Cl1 67.2(11)
C57 C58 Zr1 Cl1 -46.5(10)
C54 C58 Zr1 C52 -49.5(10)
C57 C58 Zr1 C52 -163.1(8)
C54 C58 Zr1 C53 -79.1(10)
C57 C58 Zr1 C53 167.2(9)
C57 C58 Zr1 C54 -113.7(12)
C54 C58 Zr1 C49 -103.1(10)
C57 C58 Zr1 C49 143.2(8)
C54 C58 Zr1 C50 -92.9(11)
C57 C58 Zr1 C50 153.4(8)
C54 C58 Zr1 C51 -48.3(12)
C57 C58 Zr1 C51 -162.0(8)
C54 C58 Zr1 C57 113.7(12)
C54 C58 Zr1 C55 36.9(9)
C57 C58 Zr1 C55 -76.8(9)
C54 C58 Zr1 C56 76.8(9)
C57 C58 Zr1 C56 -36.9(7)
C51 C52 Zr1 O2 -74.2(13)
C53 C52 Zr1 O2 42.2(15)
C51 C52 Zr1 Cl1 40.7(11)
C53 C52 Zr1 Cl1 157.1(11)
C51 C52 Zr1 C58 178.4(11)
C53 C52 Zr1 C58 -65.2(12)
C51 C52 Zr1 C53 -116.5(16)
C51 C52 Zr1 C54 153.9(12)
C53 C52 Zr1 C54 -89.6(12)
C51 C52 Zr1 C49 -78.1(11)
C53 C52 Zr1 C49 38.4(10)
C51 C52 Zr1 C50 -38.6(10)
C53 C52 Zr1 C50 77.9(11)
C53 C52 Zr1 C51 116.5(16)
C51 C52 Zr1 C57 166.8(10)
C53 C52 Zr1 C57 -76.8(12)
C51 C52 Zr1 C55 125.3(11)
C53 C52 Zr1 C55 -118.2(12)
C51 C52 Zr1 C56 127.9(10)
C53 C52 Zr1 C56 -115.7(11)
C49 C53 Zr1 O2 -38.6(11)
C52 C53 Zr1 O2 -150.3(10)
C49 C53 Zr1 Cl1 80.8(12)
C52 C53 Zr1 Cl1 -30.9(14)
C49 C53 Zr1 C58 -132.8(11)
C52 C53 Zr1 C58 115.5(12)
C49 C53 Zr1 C52 111.7(16)
C49 C53 Zr1 C54 -164.9(11)
C52 C53 Zr1 C54 83.4(12)
C52 C53 Zr1 C49 -111.7(16)
C49 C53 Zr1 C50 35.2(9)
C52 C53 Zr1 C50 -76.5(11)
C49 C53 Zr1 C51 76.1(11)
C52 C53 Zr1 C51 -35.7(10)
C49 C53 Zr1 C57 -125.2(10)
C52 C53 Zr1 C57 123.1(11)
C49 C53 Zr1 C55 178.5(10)
C52 C53 Zr1 C55 66.8(12)
C49 C53 Zr1 C56 -158.5(10)
C52 C53 Zr1 C56 89.8(12)
C58 C54 Zr1 O2 -9.4(12)
C55 C54 Zr1 O2 105.6(10)
C58 C54 Zr1 Cl1 -131.7(8)
C55 C54 Zr1 Cl1 -16.7(10)
C55 C54 Zr1 C58 115.0(14)
C58 C54 Zr1 C52 129.6(10)
C55 C54 Zr1 C52 -115.4(10)
C58 C54 Zr1 C53 96.1(10)
C55 C54 Zr1 C53 -148.9(10)
C58 C54 Zr1 C49 87.5(10)
C55 C54 Zr1 C49 -157.4(9)
C58 C54 Zr1 C50 116.8(10)
C55 C54 Zr1 C50 -128.2(10)
C58 C54 Zr1 C51 143.6(9)
C55 C54 Zr1 C51 -101.4(10)
C58 C54 Zr1 C57 -38.0(8)
C55 C54 Zr1 C57 77.1(10)
C58 C54 Zr1 C55 -115.0(14)
C58 C54 Zr1 C56 -77.9(9)
C55 C54 Zr1 C56 37.1(9)
C50 C49 Zr1 O2 -99.5(10)
C53 C49 Zr1 O2 143.5(11)
C50 C49 Zr1 Cl1 -5.4(11)
C53 C49 Zr1 Cl1 -122.4(10)
C50 C49 Zr1 C58 166.3(10)
C53 C49 Zr1 C58 49.3(11)
C50 C49 Zr1 C52 77.7(11)
C53 C49 Zr1 C52 -39.2(10)
C50 C49 Zr1 C53 117.0(15)
C50 C49 Zr1 C54 132.8(10)
C53 C49 Zr1 C54 15.9(12)
C53 C49 Zr1 C50 -117.0(15)
C50 C49 Zr1 C51 37.5(9)
C53 C49 Zr1 C51 -79.4(11)
C50 C49 Zr1 C57 -168.8(9)
C53 C49 Zr1 C57 74.2(12)
C50 C49 Zr1 C55 114.8(12)
C53 C49 Zr1 C55 -2.2(15)
C50 C49 Zr1 C56 166.1(12)
C53 C49 Zr1 C56 49.1(19)
C49 C50 Zr1 O2 78.2(10)
C51 C50 Zr1 O2 -166.4(10)
C49 C50 Zr1 Cl1 175.3(10)
C51 C50 Zr1 Cl1 -69.3(10)
C49 C50 Zr1 C58 -19.1(13)
C51 C50 Zr1 C58 96.3(12)
C49 C50 Zr1 C52 -77.8(11)
C51 C50 Zr1 C52 37.6(10)
C49 C50 Zr1 C53 -36.3(9)
C51 C50 Zr1 C53 79.0(11)
C49 C50 Zr1 C54 -62.1(12)
C51 C50 Zr1 C54 53.3(13)
C51 C50 Zr1 C49 115.4(15)
C49 C50 Zr1 C51 -115.4(15)
C49 C50 Zr1 C57 26(2)
C51 C50 Zr1 C57 141.1(14)
C49 C50 Zr1 C55 -104.6(12)
C51 C50 Zr1 C55 10.8(16)
C49 C50 Zr1 C56 -154(2)
C51 C50 Zr1 C56 -39(3)
C52 C51 Zr1 O2 128.8(10)
C50 C51 Zr1 O2 15.8(12)
C52 C51 Zr1 Cl1 -139.6(11)
C50 C51 Zr1 Cl1 107.4(10)
C52 C51 Zr1 C58 -2.1(14)
C50 C51 Zr1 C58 -115.1(11)
C50 C51 Zr1 C52 -113.0(15)
C52 C51 Zr1 C53 36.8(10)
C50 C51 Zr1 C53 -76.1(11)
C52 C51 Zr1 C54 -26.5(12)
C50 C51 Zr1 C54 -139.5(10)
C52 C51 Zr1 C49 77.1(11)
C50 C51 Zr1 C49 -35.9(9)
C52 C51 Zr1 C50 113.0(15)
C52 C51 Zr1 C57 -30(2)
C50 C51 Zr1 C57 -143.0(14)
C52 C51 Zr1 C55 -60.0(12)
C50 C51 Zr1 C55 -172.9(10)
C52 C51 Zr1 C56 -77.8(13)
C50 C51 Zr1 C56 169.2(9)
C56 C57 Zr1 O2 126.2(9)
C58 C57 Zr1 O2 -119.9(8)
C56 C57 Zr1 Cl1 32.1(9)
C58 C57 Zr1 Cl1 146.1(8)
C56 C57 Zr1 C58 -113.9(12)
C56 C57 Zr1 C52 -92.2(11)
C58 C57 Zr1 C52 21.7(11)
C56 C57 Zr1 C53 -128.1(10)
C58 C57 Zr1 C53 -14.2(10)
C56 C57 Zr1 C54 -76.5(9)
C58 C57 Zr1 C54 37.5(8)
C56 C57 Zr1 C49 -162.8(9)
C58 C57 Zr1 C49 -48.9(10)
C56 C57 Zr1 C50 -180(54)
C58 C57 Zr1 C50 -66.0(17)
C56 C57 Zr1 C51 -72.3(18)
C58 C57 Zr1 C51 41.6(18)
C56 C57 Zr1 C55 -36.1(9)
C58 C57 Zr1 C55 77.8(9)
C58 C57 Zr1 C56 113.9(12)
C56 C55 Zr1 O2 13.4(12)
C54 C55 Zr1 O2 -100.6(10)
C56 C55 Zr1 Cl1 -81.1(9)
C54 C55 Zr1 Cl1 164.9(9)
C56 C55 Zr1 C58 77.1(10)
C54 C55 Zr1 C58 -37.0(8)
C56 C55 Zr1 C52 175.9(10)
C54 C55 Zr1 C52 61.9(10)
C56 C55 Zr1 C53 146.0(10)
C54 C55 Zr1 C53 32.0(11)
C56 C55 Zr1 C54 114.0(14)
C56 C55 Zr1 C49 147.2(10)
C54 C55 Zr1 C49 33.2(13)
C56 C55 Zr1 C50 -163.0(10)
C54 C55 Zr1 C50 83.0(12)
C56 C55 Zr1 C51 -156.8(9)
C54 C55 Zr1 C51 89.1(10)
C56 C55 Zr1 C57 36.0(9)
C54 C55 Zr1 C57 -78.0(9)
C54 C55 Zr1 C56 -114.0(14)
C57 C56 Zr1 O2 -53.2(9)
C55 C56 Zr1 O2 -169.5(10)
C57 C56 Zr1 Cl1 -149.1(9)
C55 C56 Zr1 Cl1 94.6(10)
C57 C56 Zr1 C58 38.1(8)
C55 C56 Zr1 C58 -78.3(10)
C57 C56 Zr1 C52 111.5(10)
C55 C56 Zr1 C52 -4.9(12)
C57 C56 Zr1 C53 70.8(11)
C55 C56 Zr1 C53 -45.5(13)
C57 C56 Zr1 C54 78.8(9)
C55 C56 Zr1 C54 -37.6(9)
C57 C56 Zr1 C49 38.4(18)
C55 C56 Zr1 C49 -78.0(17)
C57 C56 Zr1 C50 180(100)
C55 C56 Zr1 C50 64(3)
C57 C56 Zr1 C51 149.8(9)
C55 C56 Zr1 C51 33.4(13)
C55 C56 Zr1 C57 -116.4(14)
C57 C56 Zr1 C55 116.4(14)
Zr1 O2 U1 O1 176(100)
Zr1 O2 U1 N1 23(3)
Zr1 O2 U1 N8 -48(3)
Zr1 O2 U1 N9 165(3)
Zr1 O2 U1 N7 -114(3)
Zr1 O2 U1 N2 90(3)
C1 N1 U1 O1 84.0(13)
C4 N1 U1 O1 -109.7(9)
C1 N1 U1 O2 -97.2(12)
C4 N1 U1 O2 69.2(9)
C1 N1 U1 N8 -10.4(12)
C4 N1 U1 N8 156.0(10)
C1 N1 U1 N9 178.3(11)
C4 N1 U1 N9 -15.3(12)
C1 N1 U1 N7 -21.6(14)
C4 N1 U1 N7 144.8(8)
C1 N1 U1 N2 179.4(13)
C4 N1 U1 N2 -14.2(8)
C37 N8 U1 O1 119.2(9)
C40 N8 U1 O1 -83.8(12)
C37 N8 U1 O2 -59.0(9)
C40 N8 U1 O2 97.9(12)
C37 N8 U1 N1 -148.6(10)
C40 N8 U1 N1 8.4(12)
C37 N8 U1 N9 21.6(13)
C40 N8 U1 N9 178.6(11)
C37 N8 U1 N7 22.9(9)
C40 N8 U1 N7 179.8(13)
C37 N8 U1 N2 -135.3(9)
C40 N8 U1 N2 21.6(14)
C48 N9 U1 O1 -10.0(11)
C44 N9 U1 O1 167.6(11)
C48 N9 U1 O2 169.5(11)
C44 N9 U1 O2 -12.9(11)
C48 N9 U1 N1 -105.9(11)
C44 N9 U1 N1 71.8(13)
C48 N9 U1 N8 89.2(12)
C44 N9 U1 N8 -93.1(12)
C48 N9 U1 N7 88.1(11)
C44 N9 U1 N7 -94.3(11)
C48 N9 U1 N2 -106.9(11)
C44 N9 U1 N2 70.7(11)
C36 N7 U1 O1 -114.7(9)
C35 N7 U1 O1 82.0(11)
C36 N7 U1 O2 67.7(9)
C35 N7 U1 O2 -95.6(11)
C36 N7 U1 N1 -10.8(11)
C35 N7 U1 N1 -174.1(10)
C36 N7 U1 N8 -22.4(9)
C35 N7 U1 N8 174.3(12)
C36 N7 U1 N9 157.0(10)
C35 N7 U1 N9 -6.4(11)
C36 N7 U1 N2 125.1(10)
C35 N7 U1 N2 -38.2(15)
C5 N2 U1 O1 105.7(9)
C6 N2 U1 O1 -86.2(11)
C5 N2 U1 O2 -76.8(9)
C6 N2 U1 O2 91.2(11)
C5 N2 U1 N1 14.3(9)
C6 N2 U1 N1 -177.7(12)
C5 N2 U1 N8 0.7(11)
C6 N2 U1 N8 168.7(10)
C5 N2 U1 N9 -166.4(10)
C6 N2 U1 N9 1.6(11)
C5 N2 U1 N7 -133.8(9)
C6 N2 U1 N7 34.2(15)
C74 N13 Mg1 N11 -31(8)
C78 N13 Mg1 N11 140(7)
C74 N13 Mg1 N10 -30.4(10)
C78 N13 Mg1 N10 140.3(11)
C74 N13 Mg1 N12 152.8(11)
C78 N13 Mg1 N12 -36.6(12)
C74 N13 Mg1 Cl2 -121.0(10)
C78 N13 Mg1 Cl2 49.7(11)
C74 N13 Mg1 Cl3 59.6(10)
C78 N13 Mg1 Cl3 -129.7(11)
C64 N11 Mg1 N13 117(7)
C68 N11 Mg1 N13 -65(8)
C64 N11 Mg1 N10 116.0(13)
C68 N11 Mg1 N10 -65.3(13)
C64 N11 Mg1 N12 -67.2(14)
C68 N11 Mg1 N12 111.6(14)
C64 N11 Mg1 Cl2 -153.6(12)
C68 N11 Mg1 Cl2 25.2(13)
C64 N11 Mg1 Cl3 26.1(13)
C68 N11 Mg1 Cl3 -155.2(12)
C59 N10 Mg1 N13 115(2)
C63 N10 Mg1 N13 -62.1(16)
C59 N10 Mg1 N11 -66(2)
C63 N10 Mg1 N11 117.9(15)
C59 N10 Mg1 N12 -117(9)
C63 N10 Mg1 N12 66(10)
C59 N10 Mg1 Cl2 -157.4(19)
C63 N10 Mg1 Cl2 26.0(15)
C59 N10 Mg1 Cl3 26(2)
C63 N10 Mg1 Cl3 -150.9(15)
C73 N12 Mg1 N13 105(3)
C69 N12 Mg1 N13 -56.0(15)
C73 N12 Mg1 N11 -74(3)
C69 N12 Mg1 N11 124.3(14)
C73 N12 Mg1 N10 -23(11)
C69 N12 Mg1 N10 176(100)
C73 N12 Mg1 Cl2 18(3)
C69 N12 Mg1 Cl2 -143.7(14)
C73 N12 Mg1 Cl3 -166(3)
C69 N12 Mg1 Cl3 33.3(14)
